data_7700174
loop_
_publ_author_name
'Jaros, Sabina W.'
'Sliwi\'nska-Hill, Urszula'
'Bia\/lo\'nska, Agata'
'Nesterov, Dmytro S.'
'Kuropka, Piotr'
'Sokolnicki, Jerzy'
'Ba\.zan\'ow, Barbara'
'Smole\'nski, Piotr'

_publ_section_title
;
 Light-stable polypyridine silver(i) complexes of
 1,3,5-triaza-7-phosphaadamantane (PTA) and
 1,3,5-triaza-7-phosphaadamantane-7-sulfide (PTA[double bond, length as
 m-dash]S): significant antiproliferative activity of representative
 examples in aqueous media.
;
_journal_issue 30
_journal_name_full 'Dalton transactions (Cambridge, England : 2003)'
_journal_page_first 11235
_journal_page_last 11249
_journal_paper_doi 10.1039/c9dt01646e
_journal_volume 48
_journal_year 2019
_chemical_formula_sum 'C24 H12 Ag F6 N4 O4 P'
_chemical_formula_weight 673.22
_space_group_crystal_system monoclinic
_space_group_IT_number 14
_space_group_name_Hall '-P 2ybc'
_space_group_name_H-M_alt 'P 1 21/c 1'
_symmetry_space_group_name_Hall '-P 2ybc'
_symmetry_space_group_name_H-M 'P 1 21/c 1'
_atom_sites_solution_hydrogens geom
_audit_creation_method SHELXL-2018/3
_audit_update_record
;
2019-03-25 deposited with the CCDC.    2019-06-04 downloaded from the CCDC.
;
_cell_angle_alpha 90
_cell_angle_beta 91.007(4)
_cell_angle_gamma 90
_cell_formula_units_Z 4
_cell_length_a 9.7226(6)
_cell_length_b 17.6420(4)
_cell_length_c 13.3920(7)
_cell_measurement_reflns_used 5709
_cell_measurement_temperature 80(2)
_cell_measurement_theta_max 28.7825
_cell_measurement_theta_min 2.7596
_cell_volume 2296.72(19)
_computing_cell_refinement
;
CrysAlisPro, Agilent Technologies,
Version 1.171.36.21 (release 14-08-2012 CrysAlis171 .NET)
(compiled Sep 14 2012,17:21:16)
;
_computing_data_collection
;
CrysAlisPro, Agilent Technologies,
Version 1.171.36.21 (release 14-08-2012 CrysAlis171 .NET)
(compiled Sep 14 2012,17:21:16)
;
_computing_data_reduction
;
CrysAlisPro, Agilent Technologies,
Version 1.171.36.21 (release 14-08-2012 CrysAlis171 .NET)
(compiled Sep 14 2012,17:21:16)
;
_computing_structure_refinement 'SHELXL-2018/3 (Sheldrick, 2018)'
_computing_structure_solution 'SHELXS-2018/3 (Sheldrick, 2018)'
_diffrn_ambient_temperature 80(2)
_diffrn_detector_area_resol_mean 10.3456
_diffrn_measured_fraction_theta_full 0.999
_diffrn_measured_fraction_theta_max 0.999
_diffrn_measurement_device_type 'Xcalibur, Ruby'
_diffrn_radiation_monochromator graphite
_diffrn_radiation_source 'Enhance (Mo) X-ray Source'
_diffrn_radiation_type 'Mo K\a'
_diffrn_radiation_wavelength 0.71073
_diffrn_reflns_av_R_equivalents 0.0431
_diffrn_reflns_av_unetI/netI 0.0347
_diffrn_reflns_Laue_measured_fraction_full 0.999
_diffrn_reflns_Laue_measured_fraction_max 0.999
_diffrn_reflns_limit_h_max 11
_diffrn_reflns_limit_h_min -11
_diffrn_reflns_limit_k_max 20
_diffrn_reflns_limit_k_min -20
_diffrn_reflns_limit_l_max 15
_diffrn_reflns_limit_l_min -15
_diffrn_reflns_number 18587
_diffrn_reflns_point_group_measured_fraction_full 0.999
_diffrn_reflns_point_group_measured_fraction_max 0.999
_diffrn_reflns_theta_full 24.998
_diffrn_reflns_theta_max 24.998
_diffrn_reflns_theta_min 2.765
_exptl_absorpt_coefficient_mu 1.040
_exptl_absorpt_correction_T_max 1.00000
_exptl_absorpt_correction_T_min 0.89113
_exptl_absorpt_correction_type multi-scan
_exptl_absorpt_process_details
;
CrysAlisPro, Agilent Technologies,
Version 1.171.36.21 (release 14-08-2012 CrysAlis171 .NET)
(compiled Sep 14 2012,17:21:16)
Empirical absorption correction using spherical harmonics,
 implemented in SCALE3 ABSPACK scaling algorithm.
;
_exptl_crystal_density_diffrn 1.947
_exptl_crystal_description block
_exptl_crystal_F_000 1328
_refine_diff_density_max 2.521
_refine_diff_density_min -0.768
_refine_diff_density_rms 0.106
_refine_ls_extinction_method none
_refine_ls_goodness_of_fit_ref 1.020
_refine_ls_hydrogen_treatment constr
_refine_ls_matrix_type full
_refine_ls_number_parameters 416
_refine_ls_number_reflns 4036
_refine_ls_number_restraints 0
_refine_ls_restrained_S_all 1.020
_refine_ls_R_factor_all 0.0582
_refine_ls_R_factor_gt 0.0469
_refine_ls_shift/su_max 0.000
_refine_ls_shift/su_mean 0.000
_refine_ls_structure_factor_coef Fsqd
_refine_ls_weighting_details 'w=1/[\s^2^(Fo^2^)+(0.0567P)^2^+6.6601P] where P=(Fo^2^+2Fc^2^)/3'
_refine_ls_weighting_scheme calc
_refine_ls_wR_factor_gt 0.1106
_refine_ls_wR_factor_ref 0.1160
_reflns_Friedel_coverage 0.000
_reflns_number_gt 3387
_reflns_number_total 4036
_reflns_threshold_expression 'I > 2\s(I)'
_cod_data_source_file c9dt01646e2.cif
_cod_data_source_block ew12
_cod_depositor_comments 'Adding full bibliography for 7700171--7700174.cif.'
_cod_database_code 7700174
_shelx_shelxl_version_number 2018/3
_shelx_space_group_comment
;
The symmetry employed for this shelxl refinement is uniquely defined
by the following loop, which should always be used as a source of
symmetry information in preference to the above space-group names.
They are only intended as comments.
;

loop_
_space_group_symop_operation_xyz
'x, y, z'
'-x, y+1/2, -z+1/2'
'-x, -y, -z'
'x, -y-1/2, z-1/2'

loop_
_atom_site_label
_atom_site_type_symbol
_atom_site_fract_x
_atom_site_fract_y
_atom_site_fract_z
_atom_site_U_iso_or_equiv
_atom_site_adp_type
_atom_site_occupancy
_atom_site_site_symmetry_order
_atom_site_calc_flag
_atom_site_refinement_flags_posn
_atom_site_refinement_flags_adp
_atom_site_refinement_flags_occupancy
_atom_site_disorder_assembly
_atom_site_disorder_group
Ag1 Ag 0.22192(4) 0.14969(2) 0.95232(3) 0.03047(14) Uani 1 1 d . . . . .
C1 C 0.0134(5) 0.1634(3) 0.7531(4) 0.0350(11) Uani 1 1 d . . . . .
H1A H 0.015888 0.109572 0.754057 0.042 Uiso 1 1 calc R U . . .
O4 O 0.5275(4) -0.18595(18) 0.8625(3) 0.0507(10) Uani 1 1 d . . . . .
C5 C 0.0679(4) 0.2773(2) 0.8289(3) 0.0275(10) Uani 1 1 d . . . . .
C6 C 0.0049(6) 0.4018(3) 0.7493(4) 0.0438(13) Uani 1 1 d . . . . .
C7 C 0.0620(5) 0.4421(3) 0.8421(4) 0.0413(13) Uani 1 1 d . . . . .
C8 C 0.1344(5) 0.3167(2) 0.9140(4) 0.0278(10) Uani 1 1 d . . . . .
C9 C 0.1287(5) 0.3960(2) 0.9211(4) 0.0313(11) Uani 1 1 d . . . . .
C10 C 0.1931(5) 0.4324(3) 1.0017(4) 0.0385(12) Uani 1 1 d . . . . .
H10A H 0.190391 0.486031 1.007519 0.046 Uiso 1 1 calc R U . . .
C11 C 0.2604(5) 0.3892(3) 1.0724(4) 0.0378(12) Uani 1 1 d . . . . .
H11A H 0.305625 0.412336 1.127975 0.045 Uiso 1 1 calc R U . . .
C12 C 0.2611(5) 0.3106(3) 1.0609(4) 0.0351(11) Uani 1 1 d . . . . .
H12A H 0.307798 0.280869 1.109950 0.042 Uiso 1 1 calc R U . . .
C13 C 0.4790(5) 0.1636(3) 0.7882(4) 0.0321(11) Uani 1 1 d . . . . .
H13A H 0.455642 0.215906 0.788055 0.039 Uiso 1 1 calc R U . . .
C14 C 0.5817(5) 0.1401(3) 0.7267(4) 0.0358(11) Uani 1 1 d . . . . .
H14A H 0.626530 0.174865 0.683913 0.043 Uiso 1 1 calc R U . . .
C15 C 0.6181(5) 0.0646(3) 0.7286(4) 0.0350(11) Uani 1 1 d . . . . .
H15A H 0.689473 0.046507 0.687355 0.042 Uiso 1 1 calc R U . . .
C16 C 0.5494(5) 0.0151(2) 0.7918(3) 0.0306(10) Uani 1 1 d . . . . .
C17 C 0.4438(5) 0.0432(2) 0.8500(3) 0.0255(10) Uani 1 1 d . . . . .
C18 C 0.5947(5) -0.0657(3) 0.8006(4) 0.0339(11) Uani 1 1 d . . . . .
C19 C 0.5040(5) -0.1184(3) 0.8617(4) 0.0339(11) Uani 1 1 d . . . . .
C20 C 0.3637(5) -0.0069(2) 0.9169(3) 0.0263(10) Uani 1 1 d . . . . .
C21 C 0.3931(5) -0.0850(2) 0.9220(3) 0.0315(11) Uani 1 1 d . . . . .
C22 C 0.3175(6) -0.1305(3) 0.9860(4) 0.0361(12) Uani 1 1 d . . . . .
H22A H 0.336383 -0.183162 0.991561 0.043 Uiso 1 1 calc R U . . .
C23 C 0.2160(6) -0.0981(3) 1.0403(4) 0.0396(13) Uani 1 1 d . . . . .
H23A H 0.161894 -0.128224 1.083443 0.048 Uiso 1 1 calc R U . . .
C24 C 0.1927(5) -0.0213(3) 1.0322(3) 0.0338(11) Uani 1 1 d . . . . .
H24A H 0.121237 0.000354 1.070343 0.041 Uiso 1 1 calc R U . . .
F1A F 0.6688(7) 0.1016(4) 0.3031(4) 0.0572(18) Uani 0.606(6) 1 d . . P A 1
F2A F 0.5070(5) 0.1695(3) 0.3845(5) 0.0460(15) Uani 0.606(6) 1 d . . P A 1
F3A F 0.7176(5) 0.2191(3) 0.3575(5) 0.0453(17) Uani 0.606(6) 1 d . . P A 1
F4A F 0.8176(5) 0.1176(3) 0.4314(5) 0.0383(14) Uani 0.606(6) 1 d . . P A 1
F5A F 0.6065(5) 0.0685(3) 0.4583(5) 0.0528(18) Uani 0.606(6) 1 d . . P A 1
F6A F 0.6582(7) 0.1855(3) 0.5121(4) 0.0570(18) Uani 0.606(6) 1 d . . P A 1
F1B F 0.6852(11) 0.1846(6) 0.2898(7) 0.062(3) Uani 0.394(6) 1 d . . P A 2
F2B F 0.5851(11) 0.0848(5) 0.3589(10) 0.072(3) Uani 0.394(6) 1 d . . P A 2
F3B F 0.8113(9) 0.0949(4) 0.3685(8) 0.047(2) Uani 0.394(6) 1 d . . P A 2
F4B F 0.7939(9) 0.2120(4) 0.4335(7) 0.052(3) Uani 0.394(6) 1 d . . P A 2
F5B F 0.5623(9) 0.1999(4) 0.4336(7) 0.043(2) Uani 0.394(6) 1 d . . P A 2
F6B F 0.6938(11) 0.1117(5) 0.5081(6) 0.063(3) Uani 0.394(6) 1 d . . P A 2
C4 C 0.0081(5) 0.3167(3) 0.7489(4) 0.0328(11) Uani 1 1 d . . . . .
N3 N 0.4092(4) 0.11711(19) 0.8487(3) 0.0270(8) Uani 1 1 d . . . . .
C3 C -0.0507(5) 0.2765(3) 0.6698(4) 0.0392(12) Uani 1 1 d . . . . .
H3A H -0.091676 0.302507 0.614754 0.047 Uiso 1 1 calc R U . . .
N1 N 0.0707(4) 0.2007(2) 0.8305(3) 0.0295(9) Uani 1 1 d . . . . .
O2 O 0.0521(4) 0.51031(18) 0.8475(3) 0.0528(11) Uani 1 1 d . . . . .
C2 C -0.0488(5) 0.1985(3) 0.6724(4) 0.0375(12) Uani 1 1 d . . . . .
H2A H -0.089418 0.169664 0.619771 0.045 Uiso 1 1 calc R U . . .
N2 N 0.1995(4) 0.2755(2) 0.9846(3) 0.0286(8) Uani 1 1 d . . . . .
O3 O 0.6993(4) -0.0893(2) 0.7662(3) 0.0454(9) Uani 1 1 d . . . . .
N4 N 0.2658(4) 0.02450(19) 0.9731(3) 0.0271(8) Uani 1 1 d . . . . .
O1 O -0.0391(4) 0.4381(2) 0.6787(3) 0.0591(12) Uani 1 1 d . . . . .
P1 P 0.67035(15) 0.14491(7) 0.40559(10) 0.0338(3) Uani 1 1 d . . . . .

loop_
_atom_site_aniso_label
_atom_site_aniso_U_11
_atom_site_aniso_U_22
_atom_site_aniso_U_33
_atom_site_aniso_U_23
_atom_site_aniso_U_13
_atom_site_aniso_U_12
Ag1 0.0452(2) 0.01051(19) 0.0356(2) -0.00131(14) -0.00189(16) 0.00372(14)
C1 0.034(3) 0.024(2) 0.047(3) -0.007(2) 0.002(2) -0.005(2)
O4 0.084(3) 0.0123(17) 0.055(2) -0.0010(16) -0.008(2) 0.0158(18)
C5 0.029(2) 0.015(2) 0.038(3) 0.0025(19) 0.001(2) -0.0018(18)
C6 0.046(3) 0.024(3) 0.060(4) 0.016(3) -0.010(3) -0.008(2)
C7 0.042(3) 0.017(3) 0.064(4) 0.011(2) -0.010(3) -0.008(2)
C8 0.032(2) 0.014(2) 0.037(3) 0.003(2) 0.000(2) -0.0024(18)
C9 0.033(3) 0.014(2) 0.047(3) 0.004(2) -0.004(2) -0.0053(19)
C10 0.042(3) 0.010(2) 0.064(4) -0.007(2) -0.006(3) -0.003(2)
C11 0.044(3) 0.019(2) 0.050(3) -0.006(2) -0.011(2) -0.002(2)
C12 0.048(3) 0.017(2) 0.040(3) 0.000(2) -0.009(2) 0.003(2)
C13 0.046(3) 0.016(2) 0.034(3) 0.004(2) -0.005(2) -0.001(2)
C14 0.043(3) 0.026(3) 0.038(3) 0.009(2) 0.001(2) -0.003(2)
C15 0.038(3) 0.035(3) 0.032(3) 0.000(2) -0.002(2) 0.005(2)
C16 0.046(3) 0.017(2) 0.029(2) -0.005(2) -0.008(2) 0.005(2)
C17 0.039(3) 0.012(2) 0.025(2) -0.0013(18) -0.0098(19) -0.0015(18)
C18 0.050(3) 0.021(2) 0.031(2) -0.011(2) -0.012(2) 0.008(2)
C19 0.051(3) 0.015(2) 0.034(3) -0.002(2) -0.019(2) 0.006(2)
C20 0.039(3) 0.011(2) 0.028(2) 0.0001(18) -0.012(2) -0.0017(18)
C21 0.049(3) 0.012(2) 0.032(3) -0.0003(19) -0.019(2) -0.001(2)
C22 0.058(3) 0.012(2) 0.038(3) 0.003(2) -0.019(2) -0.008(2)
C23 0.062(3) 0.021(2) 0.035(3) 0.009(2) -0.015(3) -0.016(2)
C24 0.045(3) 0.027(3) 0.029(3) 0.003(2) -0.008(2) -0.010(2)
F1A 0.054(4) 0.073(4) 0.043(3) -0.032(3) -0.013(3) 0.010(3)
F2A 0.038(3) 0.040(3) 0.060(4) 0.015(3) 0.006(3) 0.011(2)
F3A 0.046(3) 0.024(3) 0.066(4) 0.025(3) 0.013(3) 0.006(2)
F4A 0.049(3) 0.017(3) 0.048(3) 0.006(2) -0.015(3) -0.004(2)
F5A 0.046(3) 0.017(2) 0.097(5) 0.016(3) 0.018(3) 0.003(2)
F6A 0.102(5) 0.031(3) 0.039(3) -0.012(2) 0.007(3) 0.012(3)
F1B 0.091(7) 0.049(6) 0.047(5) 0.002(5) -0.004(5) 0.029(5)
F2B 0.070(7) 0.031(5) 0.113(10) -0.028(6) -0.012(7) -0.008(5)
F3B 0.059(5) 0.014(4) 0.069(7) 0.002(4) 0.007(5) 0.011(3)
F4B 0.054(5) 0.016(4) 0.087(7) -0.008(4) 0.006(5) -0.003(3)
F5B 0.053(5) 0.024(4) 0.052(5) -0.004(4) -0.004(4) 0.009(4)
F6B 0.100(8) 0.043(6) 0.046(5) 0.013(4) 0.017(5) 0.027(5)
C4 0.034(3) 0.022(2) 0.042(3) 0.010(2) -0.007(2) -0.003(2)
N3 0.042(2) 0.0103(17) 0.028(2) -0.0005(15) -0.0052(17) -0.0014(16)
C3 0.036(3) 0.041(3) 0.040(3) 0.010(2) -0.008(2) -0.001(2)
N1 0.037(2) 0.0164(19) 0.035(2) -0.0027(17) 0.0014(17) -0.0029(16)
O2 0.064(3) 0.0119(18) 0.081(3) 0.0111(18) -0.021(2) -0.0048(16)
C2 0.040(3) 0.035(3) 0.037(3) -0.005(2) -0.008(2) -0.003(2)
N2 0.038(2) 0.0133(18) 0.035(2) -0.0034(16) -0.0027(17) -0.0016(16)
O3 0.052(2) 0.0303(19) 0.054(2) -0.0099(17) -0.0034(18) 0.0146(17)
N4 0.042(2) 0.0111(17) 0.028(2) 0.0012(15) -0.0060(17) -0.0035(16)
O1 0.072(3) 0.036(2) 0.069(3) 0.030(2) -0.029(2) -0.014(2)
P1 0.0534(8) 0.0144(6) 0.0334(7) -0.0023(5) -0.0080(6) 0.0068(5)

loop_
_atom_type_symbol
_atom_type_description
_atom_type_scat_dispersion_real
_atom_type_scat_dispersion_imag
_atom_type_scat_source
C C 0.0033 0.0016 'International Tables Vol C Tables 4.2.6.8 and 6.1.1.4'
H H 0.0000 0.0000 'International Tables Vol C Tables 4.2.6.8 and 6.1.1.4'
N N 0.0061 0.0033 'International Tables Vol C Tables 4.2.6.8 and 6.1.1.4'
O O 0.0106 0.0060 'International Tables Vol C Tables 4.2.6.8 and 6.1.1.4'
F F 0.0171 0.0103 'International Tables Vol C Tables 4.2.6.8 and 6.1.1.4'
P P 0.1023 0.0942 'International Tables Vol C Tables 4.2.6.8 and 6.1.1.4'
Ag Ag -0.8971 1.1015 'International Tables Vol C Tables 4.2.6.8 and 6.1.1.4'

loop_
_geom_angle_atom_site_label_1
_geom_angle_atom_site_label_2
_geom_angle_atom_site_label_3
_geom_angle
N4 Ag1 N2 161.32(14)
N4 Ag1 N1 124.85(13)
N2 Ag1 N1 72.39(13)
N4 Ag1 N3 72.04(13)
N2 Ag1 N3 115.06(13)
N1 Ag1 N3 99.41(13)
N1 C1 C2 123.8(4)
N1 C5 C4 121.2(4)
N1 C5 C8 116.7(4)
C4 C5 C8 122.0(4)
O1 C6 C4 122.1(5)
O1 C6 C7 120.4(5)
C4 C6 C7 117.5(4)
O2 C7 C9 122.7(5)
O2 C7 C6 119.0(5)
C9 C7 C6 118.4(4)
N2 C8 C9 120.7(4)
N2 C8 C5 119.0(4)
C9 C8 C5 120.3(4)
C10 C9 C8 119.6(4)
C10 C9 C7 119.1(4)
C8 C9 C7 121.3(4)
C11 C10 C9 118.7(4)
C10 C11 C12 118.6(5)
N2 C12 C11 123.1(4)
N3 C13 C14 123.9(4)
C13 C14 C15 118.1(5)
C14 C15 C16 119.4(5)
C17 C16 C15 118.8(4)
C17 C16 C18 121.0(4)
C15 C16 C18 120.1(4)
N3 C17 C16 121.7(4)
N3 C17 C20 116.7(4)
C16 C17 C20 121.6(4)
O3 C18 C16 123.4(5)
O3 C18 C19 119.8(4)
C16 C18 C19 116.7(4)
O4 C19 C21 121.6(5)
O4 C19 C18 119.4(5)
C21 C19 C18 118.9(4)
N4 C20 C21 121.4(4)
N4 C20 C17 118.4(4)
C21 C20 C17 120.2(4)
C22 C21 C20 119.0(5)
C22 C21 C19 120.2(4)
C20 C21 C19 120.8(4)
C23 C22 C21 118.9(4)
C22 C23 C24 119.3(5)
N4 C24 C23 123.4(5)
C3 C4 C5 119.5(4)
C3 C4 C6 120.3(4)
C5 C4 C6 120.3(4)
C17 N3 C13 118.0(4)
C17 N3 Ag1 114.9(3)
C13 N3 Ag1 127.1(3)
C2 C3 C4 119.0(5)
C1 N1 C5 118.1(4)
C1 N1 Ag1 126.4(3)
C5 N1 Ag1 113.9(3)
C3 C2 C1 118.4(5)
C12 N2 C8 119.3(4)
C12 N2 Ag1 124.0(3)
C8 N2 Ag1 116.1(3)
C24 N4 C20 118.0(4)
C24 N4 Ag1 124.0(3)
C20 N4 Ag1 117.8(3)
F2B P1 F5B 100.5(5)
F2B P1 F6B 100.4(7)
F5B P1 F6B 96.9(5)
F3A P1 F4A 94.4(3)
F3A P1 F1A 92.7(4)
F4A P1 F1A 92.2(3)
F3A P1 F6A 91.1(3)
F4A P1 F6A 91.3(3)
F1A P1 F6A 174.6(4)
F3A P1 F5A 175.1(3)
F4A P1 F5A 90.2(3)
F1A P1 F5A 88.8(4)
F6A P1 F5A 87.1(3)
F3A P1 F2A 89.9(3)
F4A P1 F2A 175.4(3)
F1A P1 F2A 89.1(3)
F6A P1 F2A 87.1(3)
F5A P1 F2A 85.4(3)
F2B P1 F1B 88.1(7)
F5B P1 F1B 91.9(4)
F6B P1 F1B 166.4(6)
F2B P1 F3B 87.3(5)
F5B P1 F3B 170.2(4)
F6B P1 F3B 87.4(5)
F1B P1 F3B 82.4(5)
F2B P1 F4B 165.6(6)
F5B P1 F4B 89.4(5)
F6B P1 F4B 88.6(6)
F1B P1 F4B 81.1(5)
F3B P1 F4B 81.9(4)

loop_
_geom_bond_atom_site_label_1
_geom_bond_atom_site_label_2
_geom_bond_distance
Ag1 N4 2.266(3)
Ag1 N2 2.272(4)
Ag1 N1 2.355(4)
Ag1 N3 2.379(4)
C1 N1 1.341(6)
C1 C2 1.377(7)
O4 C19 1.214(6)
C5 N1 1.351(6)
C5 C4 1.395(6)
C5 C8 1.475(6)
C6 O1 1.214(6)
C6 C4 1.502(7)
C6 C7 1.528(8)
C7 O2 1.210(6)
C7 C9 1.476(7)
C8 N2 1.341(6)
C8 C9 1.403(6)
C9 C10 1.395(7)
C10 C11 1.373(7)
C11 C12 1.394(7)
C12 N2 1.329(6)
C13 N3 1.346(6)
C13 C14 1.369(7)
C14 C15 1.378(7)
C15 C16 1.395(7)
C16 C17 1.392(7)
C16 C18 1.496(6)
C17 N3 1.346(5)
C17 C20 1.489(6)
C18 O3 1.198(6)
C18 C19 1.529(7)
C19 C21 1.481(7)
C20 N4 1.343(6)
C20 C21 1.409(6)
C21 C22 1.393(7)
C22 C23 1.362(8)
C23 C24 1.378(7)
C24 N4 1.343(6)
F1A P1 1.570(5)
F2A P1 1.665(5)
F3A P1 1.533(4)
F4A P1 1.544(5)
F5A P1 1.648(5)
F6A P1 1.602(5)
F1B P1 1.710(9)
F2B P1 1.478(8)
F3B P1 1.711(8)
F4B P1 1.723(8)
F5B P1 1.483(7)
F6B P1 1.507(8)
C4 C3 1.389(7)
C3 C2 1.376(7)
